data_7237463
loop_
_publ_author_name
'Natarajan, Nagarajan'
'Shi, Lin-Xi'
'Xiao, Hui'
'Wang, Jin-Yun'
'Zhang, Li-Yi'
'Zhang, Xu'
'Chen, Zhong-Ning'

_publ_section_title
;
 Using phosphorescent PtAu3 clusters for superior solution-processable
 organic light emitting diodes with very small efficiency roll-off
;
_journal_issue 33
_journal_name_full 'Journal of Materials Chemistry C'
_journal_page_first 8966
_journal_paper_doi 10.1039/C8TC03270J
_journal_volume 6
_journal_year 2018
_chemical_formula_sum 'C164 H106 Au2 B2 Cl6 F60 N0 P8 Pt'
_chemical_formula_weight 4287.58
_space_group_crystal_system triclinic
_space_group_IT_number 2
_space_group_name_Hall '-P 1'
_space_group_name_H-M_alt 'P -1'
_atom_sites_solution_hydrogens geom
_audit_creation_method SHELXL-2016/6
_audit_update_record
;
2018-05-31 deposited with the CCDC.
2018-08-02 downloaded from the CCDC.
;
_cell_angle_alpha 89.757(2)
_cell_angle_beta 84.078(2)
_cell_angle_gamma 64.064(2)
_cell_formula_units_Z 1
_cell_length_a 16.1494(5)
_cell_length_b 16.6691(4)
_cell_length_c 17.1465(5)
_cell_measurement_reflns_used 26458
_cell_measurement_temperature 293(2)
_cell_measurement_theta_max 73.375
_cell_measurement_theta_min 2.698
_cell_volume 4124.4(2)
_computing_structure_refinement 'SHELXL-2016/6 (Sheldrick, 2016)'
_diffrn_ambient_temperature 293(2)
_diffrn_measured_fraction_theta_full 0.995
_diffrn_measured_fraction_theta_max 0.961
_diffrn_measurement_device_type 'multiwire proportional'
_diffrn_radiation_type CuK\a
_diffrn_radiation_wavelength 1.54178
_diffrn_reflns_av_R_equivalents 0.0335
_diffrn_reflns_av_unetI/netI 0.0371
_diffrn_reflns_Laue_measured_fraction_full 0.995
_diffrn_reflns_Laue_measured_fraction_max 0.961
_diffrn_reflns_limit_h_max 18
_diffrn_reflns_limit_h_min -20
_diffrn_reflns_limit_k_max 20
_diffrn_reflns_limit_k_min -16
_diffrn_reflns_limit_l_max 20
_diffrn_reflns_limit_l_min -21
_diffrn_reflns_number 26458
_diffrn_reflns_point_group_measured_fraction_full 0.995
_diffrn_reflns_point_group_measured_fraction_max 0.961
_diffrn_reflns_theta_full 67.679
_diffrn_reflns_theta_max 73.375
_diffrn_reflns_theta_min 3.784
_exptl_absorpt_coefficient_mu 7.527
_exptl_absorpt_correction_T_max 0.177
_exptl_absorpt_correction_T_min 0.120
_exptl_absorpt_correction_type multi-scan
_exptl_crystal_colour Green
_exptl_crystal_density_diffrn 1.726
_exptl_crystal_description Bloc
_exptl_crystal_F_000 2098
_exptl_crystal_size_max 0.34
_exptl_crystal_size_mid 0.28
_exptl_crystal_size_min 0.23
_refine_diff_density_max 3.485
_refine_diff_density_min -2.154
_refine_diff_density_rms 0.177
_refine_ls_extinction_method none
_refine_ls_goodness_of_fit_ref 1.042
_refine_ls_hydrogen_treatment constr
_refine_ls_matrix_type full
_refine_ls_number_parameters 1124
_refine_ls_number_reflns 15951
_refine_ls_number_restraints 98
_refine_ls_restrained_S_all 1.072
_refine_ls_R_factor_all 0.0522
_refine_ls_R_factor_gt 0.0495
_refine_ls_shift/su_max 0.002
_refine_ls_shift/su_mean 0.000
_refine_ls_structure_factor_coef Fsqd
_refine_ls_weighting_details 'w=1/[\s^2^(Fo^2^)+(0.0809P)^2^+23.2012P] where P=(Fo^2^+2Fc^2^)/3'
_refine_ls_weighting_scheme calc
_refine_ls_wR_factor_gt 0.1343
_refine_ls_wR_factor_ref 0.1371
_reflns_Friedel_coverage 0.000
_reflns_number_gt 14820
_reflns_number_total 15951
_reflns_threshold_expression 'I > 2\s(I)'
_cod_data_source_file c8tc03270j2.cif
_cod_data_source_block complex_12
_cod_depositor_comments
;
The following automatic conversions were performed:

data item '_exptl_absorpt_correction_type' value 'Multi-scan' was
changed to 'multi-scan' in accordance with the
/home/saulius/struct/COD-crude-data/automatic-downloads/DataCite-retrospective/RSC/depositions/lib/dictionaries/cif_core.dic
dictionary named 'cif_core.dic' version 2.4.2 last updated on
2011-04-26.

Automatic conversion script
Id: cif_fix_values 6909 2019-04-08 15:41:33Z antanas 
;
_cod_database_code 7237463
_shelx_shelxl_version_number 2016/6
_shelx_space_group_comment
;
The symmetry employed for this shelxl refinement is uniquely defined
by the following loop, which should always be used as a source of
symmetry information in preference to the above space-group names.
They are only intended as comments.
;

loop_
_space_group_symop_operation_xyz
'x, y, z'
'-x, -y, -z'

loop_
_atom_site_label
_atom_site_type_symbol
_atom_site_fract_x
_atom_site_fract_y
_atom_site_fract_z
_atom_site_U_iso_or_equiv
_atom_site_adp_type
_atom_site_occupancy
_atom_site_site_symmetry_order
_atom_site_calc_flag
_atom_site_refinement_flags_posn
_atom_site_refinement_flags_adp
_atom_site_refinement_flags_occupancy
_atom_site_disorder_assembly
_atom_site_disorder_group
Au1 Au 0.53723(2) 0.65445(2) 0.52141(2) 0.01311(7) Uani 1 1 d . . . . .
Pt1 Pt 0.500000 0.500000 0.500000 0.00965(8) Uani 1 2 d S . P . .
P1 P 0.58910(8) 0.64864(8) 0.39034(7) 0.0128(2) Uani 1 1 d . . . . .
P2 P 0.52248(8) 0.50345(8) 0.36518(7) 0.0117(2) Uani 1 1 d . . . . .
P3 P 0.46985(8) 0.68585(8) 0.64963(7) 0.0134(2) Uani 1 1 d . . . . .
P4 P 0.40952(9) 0.62528(8) 0.22712(7) 0.0157(2) Uani 1 1 d . . . . .
Cl1 Cl -0.0687(2) 0.5328(2) 0.88603(17) 0.0847(8) Uani 1 1 d . . . . .
Cl01 Cl 0.02939(18) -0.06361(17) -0.06779(16) 0.0682(6) Uani 1 1 d . . . . .
Cl2 Cl 0.0967(2) 0.5461(3) 0.9181(2) 0.1107(13) Uani 1 1 d . . . . .
F1 F 0.1891(2) 0.5296(2) 0.5357(2) 0.0292(7) Uani 1 1 d . . . . .
F2 F 0.2214(2) 0.5521(2) 0.4150(2) 0.0289(7) Uani 1 1 d . . . . .
F3 F 0.0846(2) 0.5690(2) 0.4563(2) 0.0320(8) Uani 1 1 d . . . . .
F4 F -0.1105(4) 0.9751(4) 0.5187(7) 0.139(4) Uani 1 1 d . U . . .
F5 F -0.1371(7) 0.9036(7) 0.5930(6) 0.128(3) Uani 1 1 d . U . . .
F6 F -0.1364(4) 0.8800(5) 0.4722(6) 0.136(4) Uani 1 1 d . . . . .
F7 F 0.6349(3) 0.0128(6) 0.1464(3) 0.111(3) Uani 1 1 d . . . . .
F8 F 0.5548(4) 0.0689(5) 0.0550(4) 0.090(2) Uani 1 1 d . . . . .
F9 F 0.5852(4) -0.0602(4) 0.0820(4) 0.087(2) Uani 1 1 d . . . . .
F10 F 0.4826(4) 0.0294(6) 0.4089(3) 0.106(3) Uani 1 1 d . . . . .
F11 F 0.3910(10) 0.1558(6) 0.4156(4) 0.171(5) Uani 1 1 d . . . . .
F12 F 0.3438(5) 0.0591(8) 0.4266(3) 0.145(5) Uani 1 1 d . . . . .
F13 F 0.0103(3) 0.1892(3) -0.0908(2) 0.0419(10) Uani 1 1 d . . . . .
F14 F 0.1314(3) 0.0708(3) -0.1300(2) 0.0446(10) Uani 1 1 d . . . . .
F15 F 0.1009(3) 0.1929(3) -0.1894(2) 0.0446(10) Uani 1 1 d . . . . .
F16 F 0.2825(3) 0.3416(3) -0.1289(2) 0.0392(9) Uani 1 1 d . . . . .
F17 F 0.3908(3) 0.2567(4) -0.0640(4) 0.0776(19) Uani 1 1 d . . . . .
F18 F 0.2817(5) 0.3723(4) -0.0087(2) 0.0733(19) Uani 1 1 d . . . . .
F22 F 0.0260(3) -0.1172(3) 0.2510(3) 0.0460(10) Uani 1 1 d . . . . .
F23 F 0.1080(3) -0.1122(3) 0.3381(2) 0.0498(11) Uani 1 1 d . . . . .
F24 F -0.0039(3) 0.0080(3) 0.3075(3) 0.0480(11) Uani 1 1 d . . . . .
F25 F -0.1501(3) 0.2728(3) 0.1733(3) 0.0501(12) Uani 1 1 d . . . . .
F26 F -0.2041(3) 0.3988(3) 0.2347(4) 0.0656(16) Uani 1 1 d . . . . .
F27 F -0.1736(4) 0.2814(5) 0.2968(3) 0.083(2) Uani 1 1 d . . . . .
F28 F 0.1498(3) 0.3780(3) 0.3782(2) 0.0393(9) Uani 1 1 d . . . . .
F29 F 0.0724(3) 0.4831(2) 0.3058(2) 0.0350(8) Uani 1 1 d . . . . .
F30 F 0.0020(3) 0.4527(3) 0.4053(3) 0.0515(12) Uani 1 1 d . . . . .
C1 C 0.6081(3) 0.5458(3) 0.3373(3) 0.0146(9) Uani 1 1 d . . . . .
H1A H 0.608596 0.556387 0.281602 0.017 Uiso 1 1 calc R U . . .
H1B H 0.668880 0.499829 0.345534 0.017 Uiso 1 1 calc R U . . .
C01 C -0.0215(6) 0.5944(6) 0.9322(5) 0.055(2) Uani 1 1 d . . . . .
H01A H -0.045139 0.653852 0.912039 0.066 Uiso 1 1 calc R U . . .
H01B H -0.041528 0.600376 0.988051 0.066 Uiso 1 1 calc R U . . .
C2 C 0.5806(4) 0.3905(3) 0.3181(3) 0.0159(10) Uani 1 1 d . . . . .
H2A H 0.645000 0.363856 0.328227 0.019 Uiso 1 1 calc R U . . .
H2B H 0.579539 0.395674 0.261855 0.019 Uiso 1 1 calc R U . . .
C3 C 0.4165(3) 0.5651(3) 0.3203(3) 0.0159(10) Uani 1 1 d . . . . .
H3A H 0.373780 0.609202 0.359905 0.019 Uiso 1 1 calc R U . . .
H3B H 0.390989 0.523256 0.312274 0.019 Uiso 1 1 calc R U . . .
C4 C 0.6965(4) 0.6575(4) 0.3686(3) 0.0188(10) Uani 1 1 d . . . . .
C5 C 0.7618(4) 0.6122(4) 0.3051(3) 0.0234(11) Uani 1 1 d . . . . .
H5A H 0.751695 0.574013 0.272020 0.028 Uiso 1 1 calc R U . . .
C6 C 0.8422(4) 0.6241(4) 0.2911(4) 0.0327(14) Uani 1 1 d . . . . .
H6A H 0.885389 0.594493 0.248329 0.039 Uiso 1 1 calc R U . . .
C7 C 0.8577(5) 0.6799(6) 0.3408(5) 0.0490(19) Uani 1 1 d . . . . .
H7A H 0.911294 0.687945 0.331417 0.059 Uiso 1 1 calc R U . . .
C8 C 0.7943(7) 0.7231(7) 0.4038(6) 0.068(3) Uani 1 1 d . . . . .
H8A H 0.805219 0.760305 0.437378 0.081 Uiso 1 1 calc R U . . .
C9 C 0.7141(5) 0.7122(6) 0.4181(5) 0.048(2) Uani 1 1 d . . . . .
H9A H 0.671674 0.741774 0.461279 0.057 Uiso 1 1 calc R U . . .
C10 C 0.5014(4) 0.7397(3) 0.3448(3) 0.0164(10) Uani 1 1 d . . . . .
C11 C 0.4108(4) 0.7754(4) 0.3802(3) 0.0220(11) Uani 1 1 d . . . . .
H11A H 0.396365 0.753829 0.427201 0.026 Uiso 1 1 calc R U . . .
C12 C 0.3412(4) 0.8444(4) 0.3445(4) 0.0335(14) Uani 1 1 d . . . . .
H12A H 0.280053 0.868310 0.367368 0.040 Uiso 1 1 calc R U . . .
C13 C 0.3634(5) 0.8767(4) 0.2755(4) 0.0366(15) Uani 1 1 d . . . . .
H13A H 0.317212 0.923247 0.252576 0.044 Uiso 1 1 calc R U . . .
C14 C 0.4541(5) 0.8403(4) 0.2398(4) 0.0361(15) Uani 1 1 d . . . . .
H14A H 0.468343 0.861840 0.192666 0.043 Uiso 1 1 calc R U . . .
C15 C 0.5231(4) 0.7721(4) 0.2744(3) 0.0234(11) Uani 1 1 d . . . . .
H15A H 0.583977 0.747847 0.250726 0.028 Uiso 1 1 calc R U . . .
C16 C 0.4976(4) 0.5374(3) 0.1599(3) 0.0164(10) Uani 1 1 d . . . . .
C17 C 0.4976(4) 0.4563(4) 0.1406(3) 0.0197(10) Uani 1 1 d . . . . .
H17A H 0.446431 0.446382 0.157527 0.024 Uiso 1 1 calc R U . . .
C18 C 0.5736(4) 0.3899(4) 0.0961(3) 0.0247(12) Uani 1 1 d . . . . .
H18A H 0.572601 0.336435 0.082461 0.030 Uiso 1 1 calc R U . . .
C19 C 0.6513(4) 0.4040(4) 0.0720(3) 0.0280(12) Uani 1 1 d . . . . .
H19A H 0.703325 0.358921 0.044257 0.034 Uiso 1 1 calc R U . . .
C20 C 0.6505(4) 0.4852(4) 0.0894(3) 0.0288(13) Uani 1 1 d . . . . .
H20A H 0.701678 0.495158 0.072607 0.035 Uiso 1 1 calc R U . . .
C21 C 0.5739(4) 0.5515(4) 0.1319(3) 0.0223(11) Uani 1 1 d . . . . .
H21A H 0.573301 0.606521 0.141893 0.027 Uiso 1 1 calc R U . . .
C22 C 0.2997(4) 0.6266(4) 0.2058(3) 0.0201(10) Uani 1 1 d . . . . .
C23 C 0.2237(4) 0.6634(4) 0.2638(3) 0.0250(11) Uani 1 1 d . . . . .
H23A H 0.230415 0.684988 0.311460 0.030 Uiso 1 1 calc R U . . .
C24 C 0.1388(4) 0.6678(4) 0.2506(4) 0.0319(13) Uani 1 1 d . . . . .
H24A H 0.089020 0.691731 0.289678 0.038 Uiso 1 1 calc R U . . .
C25 C 0.1272(4) 0.6366(4) 0.1787(4) 0.0358(15) Uani 1 1 d . . . . .
H25A H 0.070523 0.638447 0.170055 0.043 Uiso 1 1 calc R U . . .
C26 C 0.2009(5) 0.6034(5) 0.1216(4) 0.0360(15) Uani 1 1 d . . . . .
H26A H 0.193158 0.583976 0.073357 0.043 Uiso 1 1 calc R U . . .
C27 C 0.2871(4) 0.5979(4) 0.1336(3) 0.0269(12) Uani 1 1 d . . . . .
H27A H 0.336055 0.575157 0.093670 0.032 Uiso 1 1 calc R U . . .
C28 C 0.5495(3) 0.6789(3) 0.7184(3) 0.0151(9) Uani 1 1 d . . . . .
C29 C 0.6418(4) 0.6157(4) 0.7009(3) 0.0186(10) Uani 1 1 d . . . . .
H29A H 0.661524 0.585291 0.652147 0.022 Uiso 1 1 calc R U . . .
C30 C 0.7037(4) 0.5982(4) 0.7558(3) 0.0232(11) Uani 1 1 d . . . . .
H30A H 0.764470 0.554667 0.744659 0.028 Uiso 1 1 calc R U . . .
C31 C 0.6753(4) 0.6456(4) 0.8276(3) 0.0258(12) Uani 1 1 d . . . . .
H31A H 0.716643 0.632999 0.865044 0.031 Uiso 1 1 calc R U . . .
C32 C 0.5847(4) 0.7122(4) 0.8437(3) 0.0231(11) Uani 1 1 d . . . . .
H32A H 0.566582 0.746047 0.890782 0.028 Uiso 1 1 calc R U . . .
C33 C 0.5221(4) 0.7280(4) 0.7898(3) 0.0194(10) Uani 1 1 d . . . . .
H33A H 0.461345 0.771448 0.801187 0.023 Uiso 1 1 calc R U . . .
C34 C 0.3735(3) 0.7954(3) 0.6637(3) 0.0174(10) Uani 1 1 d . . . . .
C35 C 0.3031(4) 0.8173(4) 0.7257(3) 0.0240(11) Uani 1 1 d . . . . .
H35A H 0.303735 0.774114 0.760511 0.029 Uiso 1 1 calc R U . . .
C36 C 0.2322(4) 0.9033(4) 0.7355(4) 0.0310(13) Uani 1 1 d . . . . .
H36A H 0.185427 0.917668 0.776901 0.037 Uiso 1 1 calc R U . . .
C37 C 0.2308(4) 0.9675(4) 0.6843(4) 0.0359(15) Uani 1 1 d . . . . .
H37A H 0.183429 1.025205 0.691802 0.043 Uiso 1 1 calc R U . . .
C38 C 0.2993(4) 0.9471(4) 0.6217(4) 0.0327(14) Uani 1 1 d . . . . .
H38A H 0.297144 0.990530 0.586716 0.039 Uiso 1 1 calc R U . . .
C39 C 0.3710(4) 0.8613(4) 0.6116(3) 0.0249(11) Uani 1 1 d . . . . .
H39A H 0.417581 0.847546 0.570060 0.030 Uiso 1 1 calc R U . . .
C40 C 0.3676(4) 0.5925(3) 0.5079(3) 0.0161(10) Uani 1 1 d . . . . .
C41 C 0.2881(3) 0.6468(3) 0.5126(3) 0.0162(10) Uani 1 1 d . . . . .
C42 C 0.1920(4) 0.7083(4) 0.5151(3) 0.0178(10) Uani 1 1 d . . . . .
C43 C 0.1627(4) 0.7984(4) 0.5346(3) 0.0248(12) Uani 1 1 d . . . . .
H43A H 0.205818 0.818501 0.545611 0.030 Uiso 1 1 calc R U . . .
C44 C 0.0696(4) 0.8586(4) 0.5379(4) 0.0287(13) Uani 1 1 d . . . . .
H44A H 0.050500 0.918551 0.551370 0.034 Uiso 1 1 calc R U . . .
C45 C 0.0052(4) 0.8288(4) 0.5211(4) 0.0273(12) Uani 1 1 d . . . . .
C46 C 0.0332(4) 0.7391(4) 0.5011(3) 0.0240(11) Uani 1 1 d . . . . .
H46A H -0.010301 0.719414 0.490207 0.029 Uiso 1 1 calc R U . . .
C47 C 0.1258(3) 0.6792(4) 0.4976(3) 0.0171(10) Uani 1 1 d . . . . .
C48 C 0.1547(4) 0.5829(4) 0.4763(3) 0.0217(11) Uani 1 1 d . . . . .
C49 C -0.0950(4) 0.8935(5) 0.5244(4) 0.0346(14) Uani 1 1 d . . . . .
C50 C 0.3075(3) 0.1081(3) 0.1898(3) 0.0163(10) Uani 1 1 d . . . . .
C51 C 0.3911(4) 0.0780(4) 0.1416(3) 0.0196(10) Uani 1 1 d . . . . .
H51A H 0.390477 0.076470 0.087451 0.023 Uiso 1 1 calc R U . . .
C52 C 0.4766(4) 0.0497(4) 0.1723(3) 0.0230(11) Uani 1 1 d . . . . .
C53 C 0.4806(4) 0.0509(4) 0.2521(3) 0.0255(12) Uani 1 1 d . . . . .
H53A H 0.536917 0.033556 0.272309 0.031 Uiso 1 1 calc R U . . .
C54 C 0.3995(4) 0.0782(4) 0.3011(3) 0.0250(12) Uani 1 1 d . . . . .
C55 C 0.3142(4) 0.1060(4) 0.2711(3) 0.0199(10) Uani 1 1 d . . . . .
H55A H 0.260473 0.123514 0.305773 0.024 Uiso 1 1 calc R U . . .
C56 C 0.5636(4) 0.0178(5) 0.1159(4) 0.0347(15) Uani 1 1 d . . . . .
C57 C 0.4018(5) 0.0790(6) 0.3882(4) 0.0405(17) Uani 1 1 d . . . . .
C58 C 0.2070(3) 0.1682(3) 0.0654(3) 0.0144(9) Uani 1 1 d . . . . .
C59 C 0.1575(3) 0.1504(3) 0.0110(3) 0.0158(10) Uani 1 1 d . . . . .
H59A H 0.126296 0.116271 0.025717 0.019 Uiso 1 1 calc R U . . .
C60 C 0.1535(4) 0.1825(3) -0.0645(3) 0.0171(10) Uani 1 1 d . . . . .
C61 C 0.1985(4) 0.2337(3) -0.0893(3) 0.0182(10) Uani 1 1 d . . . . .
H61A H 0.195947 0.254855 -0.139649 0.022 Uiso 1 1 calc R U . . .
C62 C 0.2478(4) 0.2524(4) -0.0359(3) 0.0183(10) Uani 1 1 d . . . . .
C63 C 0.2509(4) 0.2209(3) 0.0396(3) 0.0168(10) Uani 1 1 d . . . . .
H63A H 0.283430 0.235577 0.074168 0.020 Uiso 1 1 calc R U . . .
C64 C 0.0991(4) 0.1594(4) -0.1187(3) 0.0265(12) Uani 1 1 d . . . . .
C65 C 0.3005(5) 0.3049(5) -0.0599(3) 0.0311(14) Uani 1 1 d . . . . .
C66 C 0.1941(3) 0.0428(3) 0.1580(3) 0.0161(10) Uani 1 1 d . . . . .
C67 C 0.2480(5) -0.0272(4) 0.1033(3) 0.0289(13) Uani 1 1 d . . . . .
H67A H 0.288080 -0.019071 0.064600 0.035 Uiso 1 1 calc R U . . .
C68 C 0.2435(7) -0.1080(4) 0.1048(4) 0.0468(18) Uani 1 1 d . U . . .
C69 C 0.1846(6) -0.1233(4) 0.1612(4) 0.0376(17) Uani 1 1 d . . . . .
H69A H 0.181652 -0.177811 0.161981 0.045 Uiso 1 1 calc R U . . .
C70 C 0.1304(4) -0.0553(4) 0.2161(3) 0.0206(11) Uani 1 1 d . . . . .
C71 C 0.1367(3) 0.0260(3) 0.2154(3) 0.0152(9) Uani 1 1 d . . . . .
H71A H 0.101561 0.069918 0.254256 0.018 Uiso 1 1 calc R U . . .
C72 C 0.3020(5) -0.1805(4) 0.0434(4) 0.064(2) Uani 0.535(11) 1 d D U P A 1
F19 F 0.2848(7) -0.1566(8) -0.0269(4) 0.058(3) Uani 0.535(11) 1 d D U P A 1
F20 F 0.3971(6) -0.1872(6) 0.0400(7) 0.080(4) Uani 0.535(11) 1 d D U P A 1
F21 F 0.3288(8) -0.2615(6) 0.0662(8) 0.056(3) Uani 0.535(11) 1 d D U P A 1
C72' C 0.3020(5) -0.1805(4) 0.0434(4) 0.064(2) Uani 0.465(11) 1 d D U P A 2
F19' F 0.2396(7) -0.2193(6) 0.0207(6) 0.064(3) Uani 0.465(11) 1 d D U P A 2
F20' F 0.3666(9) -0.2507(9) 0.0641(10) 0.075(4) Uani 0.465(11) 1 d D U P A 2
F21' F 0.3138(10) -0.1523(10) -0.0265(6) 0.053(3) Uani 0.465(11) 1 d D U P A 2
C73 C 0.0652(4) -0.0689(4) 0.2773(4) 0.0267(12) Uani 1 1 d . . . . .
C74 C 0.1211(3) 0.2178(3) 0.2072(3) 0.0151(9) Uani 1 1 d . . . . .
C75 C 0.0295(3) 0.2329(3) 0.2003(3) 0.0165(10) Uani 1 1 d . . . . .
H75A H 0.019218 0.194840 0.167415 0.020 Uiso 1 1 calc R U . . .
C76 C -0.0460(4) 0.3030(3) 0.2411(3) 0.0186(10) Uani 1 1 d . . . . .
C77 C -0.0341(4) 0.3620(4) 0.2908(3) 0.0220(11) Uani 1 1 d . . . . .
H77A H -0.084533 0.408084 0.319244 0.026 Uiso 1 1 calc R U . . .
C78 C 0.0553(4) 0.3498(4) 0.2963(3) 0.0208(11) Uani 1 1 d . . . . .
C79 C 0.1310(4) 0.2800(3) 0.2551(3) 0.0181(10) Uani 1 1 d . . . . .
H79A H 0.190179 0.274545 0.259609 0.022 Uiso 1 1 calc R U . . .
C80 C -0.1415(4) 0.3135(4) 0.2348(4) 0.0281(12) Uani 1 1 d . . . . .
C81 C 0.0698(4) 0.4153(4) 0.3468(4) 0.0287(13) Uani 1 1 d . . . . .
B1 B 0.2077(4) 0.1350(4) 0.1560(3) 0.0139(10) Uani 1 1 d . . . . .

loop_
_atom_site_aniso_label
_atom_site_aniso_U_11
_atom_site_aniso_U_22
_atom_site_aniso_U_33
_atom_site_aniso_U_23
_atom_site_aniso_U_13
_atom_site_aniso_U_12
Au1 0.01548(12) 0.01836(12) 0.00942(11) -0.00196(7) -0.00109(7) -0.01109(9)
Pt1 0.00981(14) 0.01395(14) 0.00730(13) -0.00127(9) -0.00165(9) -0.00698(11)
P1 0.0133(6) 0.0174(6) 0.0109(5) -0.0006(4) -0.0018(4) -0.0095(5)
P2 0.0123(6) 0.0168(6) 0.0082(5) -0.0013(4) -0.0016(4) -0.0084(5)
P3 0.0145(6) 0.0170(6) 0.0113(5) -0.0027(4) -0.0020(4) -0.0093(5)
P4 0.0211(6) 0.0174(6) 0.0126(5) 0.0010(4) -0.0055(5) -0.0115(5)
Cl1 0.103(2) 0.092(2) 0.0717(16) 0.0111(14) -0.0192(15) -0.0525(17)
Cl01 0.0731(15) 0.0760(15) 0.0807(16) -0.0028(12) 0.0020(12) -0.0581(13)
Cl2 0.0651(17) 0.160(3) 0.101(2) 0.058(2) -0.0236(16) -0.041(2)
F1 0.0306(18) 0.0255(17) 0.0312(18) 0.0061(14) -0.0025(14) -0.0122(14)
F2 0.0316(18) 0.0296(17) 0.0250(17) -0.0112(14) 0.0064(14) -0.0149(15)
F3 0.0259(18) 0.0337(19) 0.043(2) -0.0071(15) -0.0044(15) -0.0188(15)
F4 0.040(3) 0.049(3) 0.313(12) -0.018(5) -0.048(5) 0.000(3)
F5 0.119(3) 0.134(3) 0.121(3) 0.0116(19) -0.0118(19) -0.046(2)
F6 0.044(3) 0.102(5) 0.207(9) -0.083(6) -0.075(4) 0.035(3)
F7 0.026(2) 0.241(9) 0.060(3) -0.052(5) 0.008(2) -0.055(4)
F8 0.040(3) 0.110(5) 0.083(4) 0.035(4) 0.029(3) -0.008(3)
F9 0.060(3) 0.079(4) 0.111(5) -0.057(4) 0.052(3) -0.033(3)
F10 0.056(3) 0.213(9) 0.037(3) 0.035(4) -0.028(3) -0.043(4)
F11 0.352(16) 0.115(6) 0.041(4) -0.010(4) -0.069(6) -0.088(9)
F12 0.103(5) 0.380(15) 0.019(2) 0.039(5) -0.020(3) -0.166(8)
F13 0.031(2) 0.071(3) 0.037(2) 0.0067(19) -0.0167(16) -0.031(2)
F14 0.066(3) 0.037(2) 0.045(2) -0.0025(17) -0.026(2) -0.030(2)
F15 0.067(3) 0.074(3) 0.0234(18) 0.0194(18) -0.0261(18) -0.055(2)
F16 0.060(3) 0.061(3) 0.0225(17) 0.0176(17) -0.0130(17) -0.048(2)
F17 0.038(3) 0.097(4) 0.122(5) 0.063(4) -0.024(3) -0.049(3)
F18 0.160(6) 0.095(4) 0.026(2) 0.000(2) -0.001(3) -0.115(4)
F22 0.052(2) 0.050(2) 0.059(3) 0.000(2) -0.009(2) -0.042(2)
F23 0.048(2) 0.088(3) 0.030(2) 0.031(2) -0.0102(18) -0.044(2)
F24 0.045(2) 0.036(2) 0.062(3) -0.0041(19) 0.024(2) -0.0241(19)
F25 0.0205(18) 0.065(3) 0.060(3) -0.032(2) -0.0051(18) -0.0144(18)
F26 0.024(2) 0.037(2) 0.123(5) -0.019(3) -0.022(2) 0.0007(18)
F27 0.049(3) 0.166(6) 0.067(3) 0.052(4) -0.020(3) -0.075(4)
F28 0.044(2) 0.042(2) 0.036(2) -0.0107(16) -0.0131(17) -0.0212(18)
F29 0.0317(19) 0.0254(17) 0.054(2) -0.0077(16) -0.0025(17) -0.0186(15)
F30 0.052(3) 0.068(3) 0.047(2) -0.042(2) 0.029(2) -0.045(2)
C1 0.015(2) 0.019(2) 0.013(2) 0.0011(18) -0.0017(18) -0.011(2)
C01 0.057(5) 0.061(5) 0.050(5) 0.009(4) -0.006(4) -0.029(4)
C2 0.020(2) 0.019(2) 0.013(2) -0.0021(18) -0.0018(19) -0.013(2)
C3 0.012(2) 0.023(3) 0.014(2) -0.0008(19) -0.0032(18) -0.009(2)
C4 0.017(2) 0.027(3) 0.018(2) 0.003(2) -0.0043(19) -0.014(2)
C5 0.022(3) 0.026(3) 0.025(3) 0.004(2) -0.002(2) -0.013(2)
C6 0.023(3) 0.039(3) 0.037(3) 0.006(3) 0.004(2) -0.016(3)
C7 0.032(4) 0.071(5) 0.059(5) 0.000(4) 0.000(3) -0.038(4)
C8 0.063(6) 0.104(8) 0.070(6) -0.036(5) 0.011(5) -0.071(6)
C9 0.041(4) 0.074(5) 0.047(4) -0.030(4) 0.012(3) -0.044(4)
C10 0.021(3) 0.011(2) 0.020(2) 0.0004(18) -0.006(2) -0.009(2)
C11 0.021(3) 0.024(3) 0.023(3) -0.004(2) -0.004(2) -0.011(2)
C12 0.021(3) 0.028(3) 0.048(4) -0.005(3) -0.010(3) -0.005(2)
C13 0.033(3) 0.023(3) 0.055(4) 0.014(3) -0.025(3) -0.010(3)
C14 0.047(4) 0.033(3) 0.042(4) 0.023(3) -0.024(3) -0.027(3)
C15 0.026(3) 0.025(3) 0.027(3) 0.008(2) -0.009(2) -0.017(2)
C16 0.022(3) 0.023(2) 0.010(2) 0.0033(18) -0.0040(18) -0.014(2)
C17 0.025(3) 0.027(3) 0.013(2) -0.001(2) 0.001(2) -0.018(2)
C18 0.037(3) 0.024(3) 0.016(2) -0.004(2) 0.004(2) -0.017(3)
C19 0.029(3) 0.034(3) 0.019(3) -0.003(2) 0.005(2) -0.013(3)
C20 0.029(3) 0.042(3) 0.023(3) -0.001(2) 0.003(2) -0.025(3)
C21 0.034(3) 0.030(3) 0.014(2) 0.001(2) -0.001(2) -0.025(3)
C22 0.021(3) 0.021(3) 0.022(3) 0.008(2) -0.011(2) -0.010(2)
C23 0.025(3) 0.029(3) 0.023(3) 0.006(2) -0.008(2) -0.012(2)
C24 0.023(3) 0.035(3) 0.037(3) 0.009(3) -0.007(2) -0.012(3)
C25 0.022(3) 0.038(3) 0.054(4) 0.014(3) -0.022(3) -0.016(3)
C26 0.041(4) 0.046(4) 0.031(3) 0.007(3) -0.023(3) -0.023(3)
C27 0.028(3) 0.038(3) 0.019(3) 0.005(2) -0.010(2) -0.017(3)
C28 0.017(2) 0.019(2) 0.016(2) 0.0015(18) -0.0031(19) -0.014(2)
C29 0.017(2) 0.023(3) 0.020(2) -0.004(2) 0.001(2) -0.013(2)
C30 0.018(3) 0.031(3) 0.028(3) 0.003(2) -0.007(2) -0.016(2)
C31 0.033(3) 0.034(3) 0.024(3) 0.004(2) -0.013(2) -0.025(3)
C32 0.034(3) 0.029(3) 0.016(2) -0.002(2) -0.007(2) -0.023(3)
C33 0.026(3) 0.023(3) 0.016(2) -0.003(2) -0.002(2) -0.018(2)
C34 0.013(2) 0.016(2) 0.022(2) -0.0058(19) -0.0027(19) -0.0048(19)
C35 0.025(3) 0.025(3) 0.026(3) -0.002(2) 0.001(2) -0.015(2)
C36 0.022(3) 0.028(3) 0.039(3) -0.009(3) 0.005(2) -0.009(2)
C37 0.027(3) 0.022(3) 0.052(4) -0.003(3) -0.004(3) -0.005(2)
C38 0.032(3) 0.025(3) 0.041(4) 0.009(3) -0.012(3) -0.011(3)
C39 0.025(3) 0.027(3) 0.023(3) 0.000(2) -0.003(2) -0.012(2)
C40 0.025(3) 0.019(2) 0.010(2) -0.0010(18) -0.0049(19) -0.014(2)
C41 0.016(3) 0.021(2) 0.012(2) -0.0025(18) -0.0009(18) -0.009(2)
C42 0.016(2) 0.023(3) 0.015(2) -0.0004(19) -0.0039(19) -0.008(2)
C43 0.020(3) 0.026(3) 0.029(3) -0.003(2) -0.007(2) -0.009(2)
C44 0.023(3) 0.022(3) 0.036(3) -0.003(2) -0.009(2) -0.005(2)
C45 0.019(3) 0.030(3) 0.030(3) -0.004(2) -0.007(2) -0.006(2)
C46 0.019(3) 0.032(3) 0.022(3) -0.004(2) -0.003(2) -0.012(2)
C47 0.014(2) 0.023(3) 0.015(2) -0.0025(19) -0.0008(18) -0.009(2)
C48 0.019(3) 0.026(3) 0.023(3) -0.002(2) 0.000(2) -0.012(2)
C49 0.019(3) 0.036(3) 0.039(4) -0.009(3) -0.003(3) -0.003(3)
C50 0.015(2) 0.020(2) 0.015(2) -0.0025(18) -0.0013(18) -0.009(2)
C51 0.019(3) 0.025(3) 0.015(2) -0.003(2) -0.002(2) -0.010(2)
C52 0.013(2) 0.025(3) 0.028(3) -0.005(2) 0.000(2) -0.005(2)
C53 0.021(3) 0.029(3) 0.028(3) 0.001(2) -0.010(2) -0.010(2)
C54 0.026(3) 0.032(3) 0.019(3) 0.000(2) -0.010(2) -0.013(2)
C55 0.019(3) 0.027(3) 0.014(2) 0.000(2) -0.0021(19) -0.010(2)
C56 0.015(3) 0.048(4) 0.034(3) -0.011(3) 0.002(2) -0.008(3)
C57 0.033(4) 0.066(5) 0.020(3) -0.001(3) -0.012(3) -0.019(3)
C58 0.014(2) 0.014(2) 0.014(2) -0.0014(17) -0.0025(18) -0.0048(19)
C59 0.017(2) 0.016(2) 0.018(2) 0.0029(18) -0.0059(19) -0.010(2)
C60 0.019(2) 0.020(2) 0.015(2) 0.0018(19) -0.0058(19) -0.010(2)
C61 0.023(3) 0.022(3) 0.013(2) 0.0024(19) -0.0050(19) -0.012(2)
C62 0.021(3) 0.022(3) 0.017(2) 0.0024(19) -0.003(2) -0.013(2)
C63 0.019(2) 0.023(2) 0.013(2) -0.0008(19) -0.0038(19) -0.012(2)
C64 0.038(3) 0.034(3) 0.019(3) 0.008(2) -0.013(2) -0.025(3)
C65 0.043(4) 0.049(4) 0.019(3) 0.010(3) -0.009(2) -0.035(3)
C66 0.017(2) 0.015(2) 0.015(2) 0.0017(18) -0.0038(19) -0.006(2)
C67 0.049(4) 0.020(3) 0.015(2) 0.000(2) 0.006(2) -0.014(3)
C68 0.094(5) 0.023(3) 0.021(3) -0.003(2) 0.016(3) -0.029(3)
C69 0.078(5) 0.019(3) 0.021(3) 0.002(2) 0.000(3) -0.028(3)
C70 0.029(3) 0.021(3) 0.018(2) 0.004(2) -0.007(2) -0.015(2)
C71 0.014(2) 0.018(2) 0.016(2) -0.0004(18) -0.0042(18) -0.0089(19)
C72 0.114(5) 0.035(3) 0.040(3) -0.006(3) 0.033(4) -0.038(3)
F19 0.059(7) 0.090(7) 0.022(3) -0.037(4) 0.022(4) -0.036(6)
F20 0.069(5) 0.050(6) 0.103(9) -0.047(6) 0.023(5) -0.016(5)
F21 0.056(7) 0.040(4) 0.044(5) -0.017(4) 0.014(5) 0.000(4)
C72' 0.114(5) 0.035(3) 0.040(3) -0.006(3) 0.033(4) -0.038(3)
F19' 0.106(8) 0.039(5) 0.048(6) -0.030(4) 0.023(5) -0.038(5)
F20' 0.075(9) 0.067(7) 0.057(7) -0.030(5) 0.018(7) -0.013(6)
F21' 0.055(4) 0.053(4) 0.050(3) 0.0005(19) -0.0021(19) -0.024(2)
C73 0.032(3) 0.025(3) 0.032(3) 0.003(2) -0.006(2) -0.021(3)
C74 0.017(2) 0.018(2) 0.012(2) 0.0013(18) -0.0013(18) -0.009(2)
C75 0.017(2) 0.018(2) 0.017(2) -0.0010(19) -0.0025(19) -0.010(2)
C76 0.018(3) 0.020(2) 0.019(2) 0.0004(19) -0.001(2) -0.010(2)
C77 0.022(3) 0.021(3) 0.021(3) -0.005(2) 0.004(2) -0.010(2)
C78 0.025(3) 0.023(3) 0.017(2) -0.005(2) 0.001(2) -0.014(2)
C79 0.018(2) 0.023(3) 0.018(2) -0.003(2) 0.0009(19) -0.014(2)
C80 0.019(3) 0.033(3) 0.029(3) -0.007(2) 0.000(2) -0.010(2)
C81 0.027(3) 0.034(3) 0.028(3) -0.013(2) 0.007(2) -0.017(3)
B1 0.014(3) 0.018(3) 0.012(2) 0.000(2) -0.002(2) -0.008(2)

loop_
_atom_type_symbol
_atom_type_description
_atom_type_scat_dispersion_real
_atom_type_scat_dispersion_imag
_atom_type_scat_source
C C 0.0181 0.0091 'International Tables Vol C Tables 4.2.6.8 and 6.1.1.4'
H H 0.0000 0.0000 'International Tables Vol C Tables 4.2.6.8 and 6.1.1.4'
B B 0.0090 0.0039 'International Tables Vol C Tables 4.2.6.8 and 6.1.1.4'
N N 0.0311 0.0180 'International Tables Vol C Tables 4.2.6.8 and 6.1.1.4'
F F 0.0727 0.0534 'International Tables Vol C Tables 4.2.6.8 and 6.1.1.4'
P P 0.2955 0.4335 'International Tables Vol C Tables 4.2.6.8 and 6.1.1.4'
Cl Cl 0.3639 0.7018 'International Tables Vol C Tables 4.2.6.8 and 6.1.1.4'
Pt Pt -4.5932 6.9264 'International Tables Vol C Tables 4.2.6.8 and 6.1.1.4'
Au Au -4.4197 7.2980 'International Tables Vol C Tables 4.2.6.8 and 6.1.1.4'

loop_
_geom_angle_atom_site_label_1
_geom_angle_atom_site_label_2
_geom_angle_atom_site_label_3
_geom_angle
_geom_angle_site_symmetry_1
_geom_angle_site_symmetry_3
P1 Au1 P3 170.17(4) . .
P1 Au1 Pt1 91.83(3) . .
P3 Au1 Pt1 94.54(3) . .
C40 Pt1 C40 180.0 2_666 .
C40 Pt1 P2 93.84(14) 2_666 2_666
C40 Pt1 P2 86.16(14) . 2_666
C40 Pt1 P2 86.16(14) 2_666 .
C40 Pt1 P2 93.84(14) . .
P2 Pt1 P2 180.0 2_666 .
C40 Pt1 Au1 83.50(14) 2_666 2_666
C40 Pt1 Au1 96.50(14) . 2_666
P2 Pt1 Au1 91.81(3) 2_666 2_666
P2 Pt1 Au1 88.19(3) . 2_666
C40 Pt1 Au1 96.50(14) 2_666 .
C40 Pt1 Au1 83.50(14) . .
P2 Pt1 Au1 88.19(3) 2_666 .
P2 Pt1 Au1 91.81(3) . .
Au1 Pt1 Au1 180.0 2_666 .
C10 P1 C4 107.3(2) . .
C10 P1 C1 106.8(2) . .
C4 P1 C1 104.6(2) . .
C10 P1 Au1 107.99(18) . .
C4 P1 Au1 116.00(17) . .
C1 P1 Au1 113.67(16) . .
C3 P2 C1 111.3(2) . .
C3 P2 C2 107.8(2) . .
C1 P2 C2 101.2(2) . .
C3 P2 Pt1 114.00(16) . .
C1 P2 Pt1 109.93(16) . .
C2 P2 Pt1 111.92(17) . .
C28 P3 C34 107.4(2) . .
C28 P3 C2 106.8(2) . 2_666
C34 P3 C2 104.1(2) . 2_666
C28 P3 Au1 113.33(17) . .
C34 P3 Au1 112.52(18) . .
C2 P3 Au1 112.09(16) 2_666 .
C16 P4 C22 104.2(2) . .
C16 P4 C3 101.7(2) . .
C22 P4 C3 95.4(2) . .
P2 C1 P1 115.4(3) . .
Cl2 C01 Cl1 112.8(6) . .
P2 C2 P3 115.4(3) . 2_666
P2 C3 P4 124.7(3) . .
C9 C4 C5 119.0(5) . .
C9 C4 P1 117.7(4) . .
C5 C4 P1 123.4(4) . .
C4 C5 C6 119.9(6) . .
C7 C6 C5 120.1(6) . .
C8 C7 C6 119.9(6) . .
C7 C8 C9 120.6(7) . .
C8 C9 C4 120.5(7) . .
C11 C10 C15 120.3(5) . .
C11 C10 P1 118.5(4) . .
C15 C10 P1 121.2(4) . .
C10 C11 C12 119.3(5) . .
C13 C12 C11 120.0(6) . .
C12 C13 C14 120.6(6) . .
C15 C14 C13 119.8(6) . .
C14 C15 C10 119.9(6) . .
C21 C16 C17 118.5(5) . .
C21 C16 P4 115.7(4) . .
C17 C16 P4 125.5(4) . .
C18 C17 C16 120.6(5) . .
C17 C18 C19 119.7(5) . .
C20 C19 C18 119.7(5) . .
C19 C20 C21 120.1(5) . .
C20 C21 C16 121.2(5) . .
C27 C22 C23 118.8(5) . .
C27 C22 P4 123.3(4) . .
C23 C22 P4 117.8(4) . .
C24 C23 C22 120.5(6) . .
C23 C24 C25 120.5(6) . .
C26 C25 C24 118.7(6) . .
C25 C26 C27 122.0(6) . .
C26 C27 C22 119.6(6) . .
C33 C28 C29 119.4(5) . .
C33 C28 P3 123.2(4) . .
C29 C28 P3 117.2(4) . .
C30 C29 C28 120.3(5) . .
C29 C30 C31 120.0(5) . .
C30 C31 C32 120.0(5) . .
C33 C32 C31 120.0(5) . .
C32 C33 C28 120.2(5) . .
C35 C34 C39 119.1(5) . .
C35 C34 P3 122.3(4) . .
C39 C34 P3 118.5(4) . .
C36 C35 C34 120.1(5) . .
C37 C36 C35 120.3(6) . .
C36 C37 C38 120.7(6) . .
C37 C38 C39 119.6(6) . .
C38 C39 C34 120.2(5) . .
C41 C40 Pt1 179.1(4) . .
C40 C41 C42 176.5(5) . .
C43 C42 C47 118.9(5) . .
C43 C42 C41 120.1(5) . .
C47 C42 C41 121.0(5) . .
C44 C43 C42 120.7(5) . .
C45 C44 C43 119.7(6) . .
C44 C45 C46 120.5(5) . .
C44 C45 C49 119.8(6) . .
C46 C45 C49 119.8(5) . .
C47 C46 C45 119.8(5) . .
C46 C47 C42 120.4(5) . .
C46 C47 C48 119.1(5) . .
C42 C47 C48 120.5(5) . .
F3 C48 F1 107.2(4) . .
F3 C48 F2 106.5(4) . .
F1 C48 F2 106.1(4) . .
F3 C48 C47 112.0(4) . .
F1 C48 C47 112.3(4) . .
F2 C48 C47 112.3(4) . .
F4 C49 F6 104.6(8) . .
F4 C49 F5 95.5(8) . .
F6 C49 F5 113.8(8) . .
F4 C49 C45 114.8(6) . .
F6 C49 C45 114.5(6) . .
F5 C49 C45 112.0(7) . .
C51 C50 C55 115.8(5) . .
C51 C50 B1 123.1(4) . .
C55 C50 B1 120.8(4) . .
C50 C51 C52 122.0(5) . .
C53 C52 C51 120.8(5) . .
C53 C52 C56 120.6(5) . .
C51 C52 C56 118.5(5) . .
C54 C53 C52 118.4(5) . .
C53 C54 C55 121.2(5) . .
C53 C54 C57 119.6(5) . .
C55 C54 C57 119.3(5) . .
C54 C55 C50 121.8(5) . .
F7 C56 F9 107.9(7) . .
F7 C56 F8 106.3(7) . .
F9 C56 F8 102.1(7) . .
F7 C56 C52 114.4(6) . .
F9 C56 C52 112.4(6) . .
F8 C56 C52 112.9(5) . .
F12 C57 F10 108.6(8) . .
F12 C57 F11 108.1(9) . .
F10 C57 F11 99.2(8) . .
F12 C57 C54 115.0(6) . .
F10 C57 C54 113.2(6) . .
F11 C57 C54 111.6(7) . .
C63 C58 C59 115.8(4) . .
C63 C58 B1 121.8(4) . .
C59 C58 B1 122.3(4) . .
C60 C59 C58 122.0(5) . .
C61 C60 C59 121.3(5) . .
C61 C60 C64 120.6(5) . .
C59 C60 C64 118.1(5) . .
C60 C61 C62 117.5(5) . .
C61 C62 C63 120.9(5) . .
C61 C62 C65 120.2(5) . .
C63 C62 C65 118.9(5) . .
C62 C63 C58 122.5(5) . .
F13 C64 F15 106.6(5) . .
F13 C64 F14 105.7(5) . .
F15 C64 F14 107.0(5) . .
F13 C64 C60 112.5(5) . .
F15 C64 C60 112.8(5) . .
F14 C64 C60 111.7(5) . .
F17 C65 F16 107.0(5) . .
F17 C65 F18 104.9(6) . .
F16 C65 F18 105.7(5) . .
F17 C65 C62 112.7(5) . .
F16 C65 C62 113.5(5) . .
F18 C65 C62 112.4(5) . .
C71 C66 C67 116.3(5) . .
C71 C66 B1 124.2(4) . .
C67 C66 B1 119.3(5) . .
C68 C67 C66 122.0(6) . .
C67 C68 C69 121.2(6) . .
C67 C68 C72' 119.7(6) . .
C69 C68 C72' 119.1(6) . .
C67 C68 C72 119.7(6) . .
C69 C68 C72 119.1(6) . .
C70 C69 C68 118.1(5) . .
C69 C70 C71 120.5(5) . .
C69 C70 C73 119.7(5) . .
C71 C70 C73 119.8(5) . .
C66 C71 C70 121.8(5) . .
F19 C72 F21 124.6(9) . .
F19 C72 F20 99.3(8) . .
F21 C72 F20 92.3(8) . .
F19 C72 C68 112.9(7) . .
F21 C72 C68 115.3(7) . .
F20 C72 C68 106.0(7) . .
F20' C72' F21' 118.0(11) . .
F20' C72' F19' 98.8(9) . .
F21' C72' F19' 95.0(8) . .
F20' C72' C68 118.8(10) . .
F21' C72' C68 115.1(8) . .
F19' C72' C68 105.0(7) . .
F22 C73 F23 105.4(5) . .
F22 C73 F24 106.6(5) . .
F23 C73 F24 106.1(5) . .
F22 C73 C70 113.3(5) . .
F23 C73 C70 112.0(5) . .
F24 C73 C70 112.8(5) . .
C79 C74 C75 115.7(5) . .
C79 C74 B1 124.3(4) . .
C75 C74 B1 119.9(4) . .
C76 C75 C74 122.1(5) . .
C75 C76 C77 121.1(5) . .
C75 C76 C80 119.9(5) . .
C77 C76 C80 118.9(5) . .
C78 C77 C76 117.6(5) . .
C77 C78 C79 121.4(5) . .
C77 C78 C81 118.6(5) . .
C79 C78 C81 119.9(5) . .
C78 C79 C74 122.1(5) . .
F25 C80 F26 106.7(5) . .
F25 C80 F27 105.2(6) . .
F26 C80 F27 103.8(6) . .
F25 C80 C76 115.1(5) . .
F26 C80 C76 113.2(5) . .
F27 C80 C76 112.0(5) . .
F28 C81 F30 107.8(5) . .
F28 C81 F29 105.8(5) . .
F30 C81 F29 105.9(5) . .
F28 C81 C78 112.5(5) . .
F30 C81 C78 112.4(5) . .
F29 C81 C78 112.0(5) . .
C50 B1 C74 113.1(4) . .
C50 B1 C66 105.0(4) . .
C74 B1 C66 111.8(4) . .
C50 B1 C58 112.4(4) . .
C74 B1 C58 105.3(4) . .
C66 B1 C58 109.4(4) . .

loop_
_geom_bond_atom_site_label_1
_geom_bond_atom_site_label_2
_geom_bond_distance
_geom_bond_site_symmetry_2
Au1 P1 2.3031(12) .
Au1 P3 2.3043(12) .
Au1 Pt1 2.92097(19) .
Pt1 C40 2.007(5) 2_666
Pt1 C40 2.007(5) .
Pt1 P2 2.3071(11) 2_666
Pt1 P2 2.3071(11) .
P1 C10 1.804(5) .
P1 C4 1.806(5) .
P1 C1 1.832(5) .
P2 C3 1.817(5) .
P2 C1 1.831(5) .
P2 C2 1.841(5) .
P3 C28 1.801(5) .
P3 C34 1.804(5) .
P3 C2 1.843(5) 2_666
P4 C16 1.830(5) .
P4 C22 1.839(5) .
P4 C3 1.870(5) .
Cl1 C01 1.755(10) .
Cl2 C01 1.707(9) .
F1 C48 1.346(7) .
F2 C48 1.349(6) .
F3 C48 1.328(6) .
F4 C49 1.275(10) .
F5 C49 1.270(11) .
F6 C49 1.247(9) .
F7 C56 1.283(8) .
F8 C56 1.325(9) .
F9 C56 1.311(9) .
F10 C57 1.289(9) .
F11 C57 1.298(11) .
F12 C57 1.250(9) .
F13 C64 1.330(7) .
F14 C64 1.342(7) .
F15 C64 1.335(6) .
F16 C65 1.329(7) .
F17 C65 1.316(8) .
F18 C65 1.334(8) .
F22 C73 1.328(7) .
F23 C73 1.337(7) .
F24 C73 1.338(7) .
F25 C80 1.308(7) .
F26 C80 1.337(7) .
F27 C80 1.345(8) .
F28 C81 1.334(7) .
F29 C81 1.342(7) .
F30 C81 1.333(7) .
C4 C9 1.384(8) .
C4 C5 1.392(8) .
C5 C6 1.395(8) .
C6 C7 1.381(11) .
C7 C8 1.367(12) .
C8 C9 1.383(10) .
C10 C11 1.386(8) .
C10 C15 1.396(7) .
C11 C12 1.403(8) .
C12 C13 1.375(10) .
C13 C14 1.390(10) .
C14 C15 1.382(8) .
C16 C21 1.390(7) .
C16 C17 1.394(7) .
C17 C18 1.392(8) .
C18 C19 1.396(8) .
C19 C20 1.381(9) .
C20 C21 1.381(9) .
C22 C27 1.395(8) .
C22 C23 1.402(8) .
C23 C24 1.382(8) .
C24 C25 1.400(10) .
C25 C26 1.368(10) .
C26 C27 1.391(8) .
C28 C33 1.394(7) .
C28 C29 1.400(7) .
C29 C30 1.381(7) .
C30 C31 1.388(8) .
C31 C32 1.396(9) .
C32 C33 1.381(7) .
C34 C35 1.395(8) .
C34 C39 1.404(8) .
C35 C36 1.386(8) .
C36 C37 1.375(10) .
C37 C38 1.385(10) .
C38 C39 1.388(9) .
C40 C41 1.198(7) .
C41 C42 1.434(7) .
C42 C43 1.394(8) .
C42 C47 1.409(7) .
C43 C44 1.391(8) .
C44 C45 1.387(8) .
C45 C46 1.393(8) .
C45 C49 1.497(8) .
C46 C47 1.383(8) .
C47 C48 1.498(7) .
C50 C51 1.392(7) .
C50 C55 1.408(7) .
C50 B1 1.640(7) .
C51 C52 1.408(7) .
C52 C53 1.378(8) .
C52 C56 1.504(8) .
C53 C54 1.373(8) .
C54 C55 1.401(8) .
C54 C57 1.498(8) .
C58 C63 1.395(7) .
C58 C59 1.399(7) .
C58 B1 1.647(7) .
C59 C60 1.396(7) .
C60 C61 1.384(7) .
C60 C64 1.500(7) .
C61 C62 1.391(7) .
C62 C63 1.393(7) .
C62 C65 1.495(7) .
C66 C71 1.393(7) .
C66 C67 1.398(7) .
C66 B1 1.646(7) .
C67 C68 1.380(9) .
C68 C69 1.388(10) .
C68 C72' 1.506(9) .
C68 C72 1.506(9) .
C69 C70 1.382(8) .
C70 C71 1.402(7) .
C70 C73 1.497(8) .
C72 F19 1.286(8) .
C72 F21 1.297(8) .
C72 F20 1.486(8) .
C72' F20' 1.261(9) .
C72' F21' 1.311(8) .
C72' F19' 1.497(8) .
C74 C79 1.399(7) .
C74 C75 1.405(7) .
C74 B1 1.642(7) .
C75 C76 1.388(7) .
C76 C77 1.392(7) .
C76 C80 1.490(8) .
C77 C78 1.381(8) .
C78 C79 1.389(7) .
C78 C81 1.508(7) .
